data_4079005
loop_
_publ_author_name
'McGovern, Gregory P.'
'Hung-Low, Fernando'
'Tye, Jesse W.'
'Bradley, Christopher A.'

_publ_section_title
;
 Synthesis and Reactivity Studies of Benzo-Substituted Bis(indenyl) Iron
 and Zirconium Complexes: The Difference a Methyl Group Can Make
;
_journal_issue 10
_journal_name_full Organometallics
_journal_page_first 3865
_journal_paper_doi 10.1021/om2011563
_journal_volume 31
_journal_year 2012
_chemical_formula_moiety 'C34 H46 Fe'
_chemical_formula_sum 'C34 H46 Fe'
_chemical_formula_weight 510.56
_chemical_name_systematic
; 
 ? 
;
_space_group_IT_number 2
_symmetry_cell_setting triclinic
_symmetry_space_group_name_Hall '-P 1'
_symmetry_space_group_name_H-M 'P -1'
_atom_sites_solution_hydrogens geom
_atom_sites_solution_primary direct
_atom_sites_solution_secondary difmap
_audit_creation_method SHELXL-97
_cell_angle_alpha 90.757(5)
_cell_angle_beta 95.818(5)
_cell_angle_gamma 90.723(5)
_cell_formula_units_Z 4
_cell_length_a 11.698(4)
_cell_length_b 14.929(4)
_cell_length_c 16.192(5)
_cell_measurement_reflns_used 108
_cell_measurement_temperature 150(2)
_cell_measurement_theta_max 25.75
_cell_measurement_theta_min 1.82
_cell_volume 2812.7(15)
_computing_cell_refinement 'Bruker APEX 2'
_computing_data_collection 'Bruker APEX 2'
_computing_data_reduction 'Bruker SAINTPLUS'
_computing_molecular_graphics 'Bruker SHELXTL'
_computing_publication_material 'Bruker SHELXTL'
_computing_structure_refinement 'SHELXL-97 (Sheldrick, 1997)'
_computing_structure_solution 'SHELXS-97 (Sheldrick, 1990)'
_diffrn_ambient_temperature 150(2)
_diffrn_measured_fraction_theta_full 0.993
_diffrn_measured_fraction_theta_max 0.993
_diffrn_measurement_device_type 'CCD area detector'
_diffrn_measurement_method 'omega scans'
_diffrn_radiation_monochromator graphite
_diffrn_radiation_source 'fine-focus sealed tube'
_diffrn_radiation_type MoK\a
_diffrn_radiation_wavelength 0.71073
_diffrn_reflns_av_R_equivalents 0.0617
_diffrn_reflns_av_sigmaI/netI 0.0806
_diffrn_reflns_limit_h_max 14
_diffrn_reflns_limit_h_min -14
_diffrn_reflns_limit_k_max 18
_diffrn_reflns_limit_k_min -18
_diffrn_reflns_limit_l_max 19
_diffrn_reflns_limit_l_min -19
_diffrn_reflns_number 28919
_diffrn_reflns_theta_full 25.66
_diffrn_reflns_theta_max 25.66
_diffrn_reflns_theta_min 1.26
_exptl_absorpt_coefficient_mu 0.556
_exptl_absorpt_correction_T_max 0.9099
_exptl_absorpt_correction_T_min 0.8576
_exptl_absorpt_correction_type multi-scan
_exptl_absorpt_process_details multi-scan
_exptl_crystal_colour Red
_exptl_crystal_density_diffrn 1.206
_exptl_crystal_density_method 'not measured'
_exptl_crystal_description Block
_exptl_crystal_F_000 1104
_exptl_crystal_size_max 0.28
_exptl_crystal_size_mid 0.27
_exptl_crystal_size_min 0.17
_refine_diff_density_max 0.834
_refine_diff_density_min -0.408
_refine_diff_density_rms 0.072
_refine_ls_extinction_method none
_refine_ls_goodness_of_fit_ref 1.069
_refine_ls_hydrogen_treatment constr
_refine_ls_matrix_type full
_refine_ls_number_parameters 655
_refine_ls_number_reflns 10580
_refine_ls_number_restraints 0
_refine_ls_restrained_S_all 1.069
_refine_ls_R_factor_all 0.0981
_refine_ls_R_factor_gt 0.0602
_refine_ls_shift/su_max 0.000
_refine_ls_shift/su_mean 0.000
_refine_ls_structure_factor_coef Fsqd
_refine_ls_weighting_details 'calc w=1/[\s^2^(Fo^2^)+(0.0404P)^2^+4.3466P] where P=(Fo^2^+2Fc^2^)/3'
_refine_ls_weighting_scheme calc
_refine_ls_wR_factor_gt 0.1271
_refine_ls_wR_factor_ref 0.1416
_reflns_number_gt 7170
_reflns_number_total 10580
_reflns_threshold_expression >2sigma(I)
_cod_data_source_file om2011563_si_003.cif
_cod_data_source_block cb062
_cod_depositor_comments
;
The following automatic conversions were performed:

'_symmetry_cell_setting' value 'Triclinic' changed to 'triclinic'
according to /home/saulius/struct/CIF-dictionaries/cif_core.dic
dictionary named 'cif_core.dic' version 2.4.2 from 2011-04-26.

Automatic conversion script
Id: cif_fix_values 1891 2012-01-12 08:04:46Z andrius 
;
_cod_original_cell_volume 2812.9(14)
_cod_original_sg_symbol_H-M P-1
_cod_database_code 4079005

loop_
_symmetry_equiv_pos_as_xyz
'x, y, z'
'-x, -y, -z'

loop_
_atom_site_label
_atom_site_type_symbol
_atom_site_fract_x
_atom_site_fract_y
_atom_site_fract_z
_atom_site_U_iso_or_equiv
_atom_site_adp_type
_atom_site_occupancy
_atom_site_symmetry_multiplicity
_atom_site_calc_flag
_atom_site_refinement_flags
Fe1 Fe 0.73066(5) 0.97951(4) 0.29071(3) 0.01900(15) Uani 1 1 d .
Fe2 Fe 0.25428(5) 0.47502(4) 0.20633(3) 0.01876(15) Uani 1 1 d .
C1 C 0.5616(3) 0.9902(2) 0.3215(2) 0.0209(8) Uani 1 1 d .
C2 C 0.6410(3) 1.0379(3) 0.3798(2) 0.0239(9) Uani 1 1 d .
H2 H 0.6516 1.0262 0.4376 0.029 Uiso 1 1 calc R
C3 C 0.7018(3) 1.1052(3) 0.3400(2) 0.0215(8) Uani 1 1 d .
C4 C 0.6568(3) 1.1024(2) 0.2538(2) 0.0235(9) Uani 1 1 d .
C5 C 0.6814(4) 1.1561(3) 0.1836(3) 0.0275(10) Uani 1 1 d .
C6 C 0.6150(4) 1.1382(3) 0.1097(2) 0.0322(10) Uani 1 1 d .
H6 H 0.6261 1.1745 0.0633 0.039 Uiso 1 1 calc R
C7 C 0.5323(4) 1.0693(3) 0.0992(3) 0.0324(10) Uani 1 1 d .
H7 H 0.4911 1.0607 0.0460 0.039 Uiso 1 1 calc R
C8 C 0.5079(3) 1.0141(3) 0.1612(2) 0.0247(9) Uani 1 1 d .
C9 C 0.5704(3) 1.0314(2) 0.2419(2) 0.0200(8) Uani 1 1 d .
C10 C 0.4704(3) 0.9255(3) 0.3449(2) 0.0266(9) Uani 1 1 d .
H10 H 0.4569 0.8787 0.3000 0.032 Uiso 1 1 calc R
C11 C 0.3578(3) 0.9769(3) 0.3506(3) 0.0315(10) Uani 1 1 d .
H11A H 0.3696 1.0226 0.3948 0.047 Uiso 1 1 calc R
H11B H 0.2970 0.9349 0.3632 0.047 Uiso 1 1 calc R
H11C H 0.3353 1.0058 0.2976 0.047 Uiso 1 1 calc R
C12 C 0.5038(4) 0.8789(3) 0.4270(2) 0.0308(10) Uani 1 1 d .
H12A H 0.5795 0.8518 0.4258 0.046 Uiso 1 1 calc R
H12B H 0.4467 0.8321 0.4353 0.046 Uiso 1 1 calc R
H12C H 0.5067 0.9229 0.4727 0.046 Uiso 1 1 calc R
C13 C 0.7742(4) 1.1777(3) 0.3860(3) 0.0301(10) Uani 1 1 d .
H13 H 0.8355 1.1964 0.3507 0.036 Uiso 1 1 calc R
C14 C 0.6991(4) 1.2589(3) 0.3993(3) 0.0407(12) Uani 1 1 d .
H14A H 0.6653 1.2803 0.3454 0.061 Uiso 1 1 calc R
H14B H 0.7463 1.3068 0.4279 0.061 Uiso 1 1 calc R
H14C H 0.6376 1.2416 0.4330 0.061 Uiso 1 1 calc R
C15 C 0.8319(4) 1.1465(3) 0.4688(3) 0.0426(12) Uani 1 1 d .
H15A H 0.7732 1.1318 0.5057 0.064 Uiso 1 1 calc R
H15B H 0.8824 1.1944 0.4942 0.064 Uiso 1 1 calc R
H15C H 0.8775 1.0932 0.4599 0.064 Uiso 1 1 calc R
C16 C 0.7716(4) 1.2286(3) 0.1902(3) 0.0377(11) Uani 1 1 d .
H16A H 0.7801 1.2520 0.1348 0.056 Uiso 1 1 calc R
H16B H 0.8449 1.2042 0.2137 0.056 Uiso 1 1 calc R
H16C H 0.7488 1.2770 0.2262 0.056 Uiso 1 1 calc R
C17 C 0.4219(4) 0.9395(3) 0.1448(3) 0.0351(11) Uani 1 1 d .
H17A H 0.3941 0.9376 0.0857 0.053 Uiso 1 1 calc R
H17B H 0.3572 0.9495 0.1776 0.053 Uiso 1 1 calc R
H17C H 0.4581 0.8825 0.1604 0.053 Uiso 1 1 calc R
C18 C 0.8098(3) 0.8625(3) 0.3327(2) 0.0218(9) Uani 1 1 d .
C19 C 0.8912(3) 0.9334(3) 0.3308(2) 0.0243(9) Uani 1 1 d .
H19 H 0.9382 0.9558 0.3781 0.029 Uiso 1 1 calc R
C20 C 0.8934(3) 0.9664(3) 0.2492(2) 0.0220(9) Uani 1 1 d .
C21 C 0.8109(3) 0.9133(3) 0.1961(2) 0.0220(9) Uani 1 1 d .
C22 C 0.7742(4) 0.9154(3) 0.1079(2) 0.0300(10) Uani 1 1 d .
C23 C 0.6968(4) 0.8525(3) 0.0773(3) 0.0351(11) Uani 1 1 d .
H23 H 0.6745 0.8510 0.0192 0.042 Uiso 1 1 calc R
C24 C 0.6467(4) 0.7880(3) 0.1276(3) 0.0370(11) Uani 1 1 d .
H24 H 0.5928 0.7456 0.1019 0.044 Uiso 1 1 calc R
C25 C 0.6735(3) 0.7855(3) 0.2111(3) 0.0280(10) Uani 1 1 d .
C26 C 0.7594(3) 0.8485(3) 0.2478(2) 0.0229(9) Uani 1 1 d .
C27 C 0.8022(4) 0.8033(3) 0.4073(2) 0.0277(9) Uani 1 1 d .
H27 H 0.7227 0.7771 0.4043 0.033 Uiso 1 1 calc R
C28 C 0.8877(4) 0.7260(3) 0.4034(3) 0.0367(11) Uani 1 1 d .
H28A H 0.8677 0.6904 0.3525 0.055 Uiso 1 1 calc R
H28B H 0.8840 0.6878 0.4518 0.055 Uiso 1 1 calc R
H28C H 0.9657 0.7507 0.4033 0.055 Uiso 1 1 calc R
C29 C 0.8268(4) 0.8546(3) 0.4901(2) 0.0307(10) Uani 1 1 d .
H29A H 0.9062 0.8774 0.4956 0.046 Uiso 1 1 calc R
H29B H 0.8159 0.8143 0.5360 0.046 Uiso 1 1 calc R
H29C H 0.7740 0.9049 0.4915 0.046 Uiso 1 1 calc R
C30 C 0.9848(3) 1.0294(3) 0.2231(3) 0.0275(9) Uani 1 1 d .
H30 H 0.9492 1.0699 0.1793 0.033 Uiso 1 1 calc R
C31 C 1.0780(4) 0.9735(3) 0.1866(3) 0.0347(11) Uani 1 1 d .
H31A H 1.1173 0.9369 0.2302 0.052 Uiso 1 1 calc R
H31B H 1.1339 1.0137 0.1643 0.052 Uiso 1 1 calc R
H31C H 1.0422 0.9344 0.1419 0.052 Uiso 1 1 calc R
C32 C 1.0416(4) 1.0865(3) 0.2956(3) 0.0363(11) Uani 1 1 d .
H32A H 0.9823 1.1181 0.3227 0.054 Uiso 1 1 calc R
H32B H 1.0944 1.1303 0.2747 0.054 Uiso 1 1 calc R
H32C H 1.0844 1.0477 0.3358 0.054 Uiso 1 1 calc R
C33 C 0.8205(4) 0.9843(3) 0.0521(2) 0.0371(11) Uani 1 1 d .
H33A H 0.7829 0.9761 -0.0045 0.056 Uiso 1 1 calc R
H33B H 0.9036 0.9769 0.0518 0.056 Uiso 1 1 calc R
H33C H 0.8050 1.0445 0.0726 0.056 Uiso 1 1 calc R
C34 C 0.6158(4) 0.7169(3) 0.2618(3) 0.0393(11) Uani 1 1 d .
H34A H 0.5606 0.6811 0.2252 0.059 Uiso 1 1 calc R
H34B H 0.5755 0.7478 0.3039 0.059 Uiso 1 1 calc R
H34C H 0.6740 0.6776 0.2892 0.059 Uiso 1 1 calc R
C35 C 0.4238(3) 0.4943(3) 0.1837(2) 0.0195(8) Uani 1 1 d .
C36 C 0.3489(3) 0.5283(3) 0.1179(2) 0.0210(8) Uani 1 1 d .
H36 H 0.3474 0.5093 0.0616 0.025 Uiso 1 1 calc R
C37 C 0.2756(3) 0.5953(2) 0.1474(2) 0.0208(8) Uani 1 1 d .
C38 C 0.3116(3) 0.6085(3) 0.2349(2) 0.0245(9) Uani 1 1 d .
C39 C 0.2726(4) 0.6703(3) 0.2954(3) 0.0312(10) Uani 1 1 d .
C40 C 0.3286(4) 0.6682(3) 0.3720(3) 0.0376(11) Uani 1 1 d .
H40 H 0.3076 0.7099 0.4123 0.045 Uiso 1 1 calc R
C41 C 0.4166(4) 0.6078(3) 0.3957(2) 0.0361(11) Uani 1 1 d .
H41 H 0.4519 0.6108 0.4512 0.043 Uiso 1 1 calc R
C42 C 0.4542(4) 0.5444(3) 0.3423(3) 0.0321(10) Uani 1 1 d .
C43 C 0.4017(3) 0.5455(3) 0.2571(2) 0.0234(9) Uani 1 1 d .
C44 C 0.5214(3) 0.4313(3) 0.1706(3) 0.0281(9) Uani 1 1 d .
H44 H 0.5313 0.3897 0.2186 0.034 Uiso 1 1 calc R
C45 C 0.6341(4) 0.4846(3) 0.1670(3) 0.0360(11) Uani 1 1 d .
H45A H 0.6252 0.5265 0.1208 0.054 Uiso 1 1 calc R
H45B H 0.6963 0.4431 0.1586 0.054 Uiso 1 1 calc R
H45C H 0.6526 0.5180 0.2192 0.054 Uiso 1 1 calc R
C46 C 0.4977(4) 0.3755(3) 0.0904(3) 0.0328(10) Uani 1 1 d .
H46A H 0.4217 0.3468 0.0888 0.049 Uiso 1 1 calc R
H46B H 0.5564 0.3295 0.0887 0.049 Uiso 1 1 calc R
H46C H 0.4998 0.4146 0.0424 0.049 Uiso 1 1 calc R
C47 C 0.1988(3) 0.6531(3) 0.0895(2) 0.0254(9) Uani 1 1 d .
H47 H 0.1315 0.6717 0.1189 0.030 Uiso 1 1 calc R
C48 C 0.2674(4) 0.7377(3) 0.0709(3) 0.0392(11) Uani 1 1 d .
H48A H 0.2954 0.7683 0.1231 0.059 Uiso 1 1 calc R
H48B H 0.2177 0.7779 0.0365 0.059 Uiso 1 1 calc R
H48C H 0.3330 0.7207 0.0411 0.059 Uiso 1 1 calc R
C49 C 0.1542(4) 0.6045(3) 0.0093(3) 0.0370(11) Uani 1 1 d .
H49A H 0.2192 0.5859 -0.0202 0.056 Uiso 1 1 calc R
H49B H 0.1054 0.6448 -0.0257 0.056 Uiso 1 1 calc R
H49C H 0.1092 0.5516 0.0222 0.056 Uiso 1 1 calc R
C50 C 0.1784(4) 0.7360(3) 0.2754(3) 0.0405(12) Uani 1 1 d .
H50A H 0.1696 0.7733 0.3246 0.061 Uiso 1 1 calc R
H50B H 0.1062 0.7036 0.2587 0.061 Uiso 1 1 calc R
H50C H 0.1979 0.7742 0.2299 0.061 Uiso 1 1 calc R
C51 C 0.5458(4) 0.4791(3) 0.3703(3) 0.0428(12) Uani 1 1 d .
H51A H 0.6140 0.4907 0.3414 0.064 Uiso 1 1 calc R
H51B H 0.5174 0.4180 0.3575 0.064 Uiso 1 1 calc R
H51C H 0.5658 0.4860 0.4303 0.064 Uiso 1 1 calc R
C52 C 0.1806(3) 0.3538(3) 0.1639(2) 0.0213(8) Uani 1 1 d .
C53 C 0.0950(3) 0.4206(2) 0.1672(2) 0.0206(8) Uani 1 1 d .
H53 H 0.0451 0.4392 0.1209 0.025 Uiso 1 1 calc R
C54 C 0.0947(3) 0.4556(3) 0.2498(2) 0.0226(9) Uani 1 1 d .
C55 C 0.1798(3) 0.4068(3) 0.3010(2) 0.0222(9) Uani 1 1 d .
C56 C 0.2179(4) 0.4131(3) 0.3891(2) 0.0275(9) Uani 1 1 d .
C57 C 0.2981(4) 0.3526(3) 0.4192(3) 0.0333(10) Uani 1 1 d .
H57 H 0.3239 0.3544 0.4768 0.040 Uiso 1 1 calc R
C58 C 0.3443(4) 0.2873(3) 0.3680(3) 0.0319(10) Uani 1 1 d .
H58 H 0.3971 0.2457 0.3934 0.038 Uiso 1 1 calc R
C59 C 0.3167(4) 0.2811(3) 0.2841(3) 0.0295(10) Uani 1 1 d .
C60 C 0.2327(3) 0.3427(3) 0.2482(2) 0.0236(9) Uani 1 1 d .
C61 C 0.1884(3) 0.2944(3) 0.0881(2) 0.0240(9) Uani 1 1 d .
H61 H 0.2668 0.2677 0.0924 0.029 Uiso 1 1 calc R
C62 C 0.1707(4) 0.3444(3) 0.0060(2) 0.0296(10) Uani 1 1 d .
H62A H 0.0961 0.3739 0.0018 0.044 Uiso 1 1 calc R
H62B H 0.1729 0.3018 -0.0403 0.044 Uiso 1 1 calc R
H62C H 0.2320 0.3895 0.0041 0.044 Uiso 1 1 calc R
C63 C 0.1005(4) 0.2178(3) 0.0879(3) 0.0331(10) Uani 1 1 d .
H63A H 0.1176 0.1818 0.1378 0.050 Uiso 1 1 calc R
H63B H 0.1043 0.1800 0.0384 0.050 Uiso 1 1 calc R
H63C H 0.0232 0.2425 0.0876 0.050 Uiso 1 1 calc R
C64 C 0.0018(3) 0.5167(3) 0.2767(2) 0.0247(9) Uani 1 1 d .
H64 H 0.0379 0.5612 0.3184 0.030 Uiso 1 1 calc R
C65 C -0.0589(3) 0.5672(3) 0.2036(2) 0.0299(10) Uani 1 1 d .
H65A H -0.0019 0.6004 0.1752 0.045 Uiso 1 1 calc R
H65B H -0.1135 0.6093 0.2241 0.045 Uiso 1 1 calc R
H65C H -0.1002 0.5244 0.1646 0.045 Uiso 1 1 calc R
C66 C -0.0868(4) 0.4601(3) 0.3175(3) 0.0348(11) Uani 1 1 d .
H66A H -0.1267 0.4192 0.2760 0.052 Uiso 1 1 calc R
H66B H -0.1427 0.4996 0.3399 0.052 Uiso 1 1 calc R
H66C H -0.0476 0.4254 0.3626 0.052 Uiso 1 1 calc R
C67 C 0.1735(4) 0.4824(3) 0.4454(2) 0.0330(10) Uani 1 1 d .
H67A H 0.2157 0.4790 0.5008 0.049 Uiso 1 1 calc R
H67B H 0.0915 0.4713 0.4495 0.049 Uiso 1 1 calc R
H67C H 0.1843 0.5422 0.4229 0.049 Uiso 1 1 calc R
C68 C 0.3703(4) 0.2099(3) 0.2345(3) 0.0379(11) Uani 1 1 d .
H68A H 0.4229 0.1745 0.2716 0.057 Uiso 1 1 calc R
H68B H 0.4131 0.2382 0.1926 0.057 Uiso 1 1 calc R
H68C H 0.3100 0.1706 0.2070 0.057 Uiso 1 1 calc R

loop_
_atom_site_aniso_label
_atom_site_aniso_U_11
_atom_site_aniso_U_22
_atom_site_aniso_U_33
_atom_site_aniso_U_23
_atom_site_aniso_U_13
_atom_site_aniso_U_12
Fe1 0.0180(3) 0.0232(3) 0.0164(3) -0.0009(2) 0.0047(2) -0.0003(2)
Fe2 0.0171(3) 0.0231(3) 0.0167(3) 0.0013(2) 0.0047(2) -0.0004(2)
C1 0.019(2) 0.024(2) 0.020(2) -0.0032(16) 0.0041(16) -0.0002(16)
C2 0.025(2) 0.030(2) 0.017(2) -0.0042(17) 0.0058(17) 0.0018(18)
C3 0.017(2) 0.026(2) 0.023(2) -0.0070(16) 0.0081(16) -0.0028(16)
C4 0.032(2) 0.020(2) 0.021(2) -0.0009(16) 0.0114(17) 0.0049(17)
C5 0.035(3) 0.020(2) 0.030(2) 0.0020(17) 0.0138(19) 0.0064(18)
C6 0.046(3) 0.032(2) 0.021(2) 0.0071(18) 0.012(2) 0.012(2)
C7 0.037(3) 0.039(3) 0.021(2) -0.0029(19) 0.0013(19) 0.010(2)
C8 0.025(2) 0.031(2) 0.019(2) -0.0031(17) 0.0015(17) 0.0094(18)
C9 0.018(2) 0.022(2) 0.020(2) -0.0027(16) 0.0033(16) 0.0043(16)
C10 0.024(2) 0.030(2) 0.027(2) -0.0032(18) 0.0039(17) -0.0019(18)
C11 0.019(2) 0.042(3) 0.034(2) 0.004(2) 0.0054(19) 0.0001(19)
C12 0.029(2) 0.033(2) 0.032(2) 0.0027(19) 0.0120(19) -0.0042(19)
C13 0.025(2) 0.033(2) 0.034(2) -0.0105(19) 0.0103(19) -0.0095(19)
C14 0.045(3) 0.033(3) 0.046(3) -0.015(2) 0.016(2) -0.003(2)
C15 0.029(3) 0.056(3) 0.042(3) -0.016(2) 0.001(2) -0.009(2)
C16 0.045(3) 0.031(3) 0.039(3) 0.004(2) 0.016(2) 0.001(2)
C17 0.033(3) 0.045(3) 0.026(2) -0.010(2) -0.0041(19) -0.001(2)
C18 0.022(2) 0.024(2) 0.021(2) 0.0011(16) 0.0068(16) 0.0026(17)
C19 0.027(2) 0.026(2) 0.020(2) 0.0009(16) -0.0002(17) 0.0034(18)
C20 0.020(2) 0.026(2) 0.021(2) 0.0004(16) 0.0034(16) 0.0040(17)
C21 0.018(2) 0.025(2) 0.023(2) -0.0017(16) 0.0050(16) 0.0067(16)
C22 0.030(2) 0.041(3) 0.021(2) -0.0023(18) 0.0104(18) 0.014(2)
C23 0.033(3) 0.050(3) 0.022(2) -0.011(2) 0.0023(19) 0.014(2)
C24 0.027(2) 0.041(3) 0.042(3) -0.020(2) 0.003(2) 0.002(2)
C25 0.017(2) 0.032(2) 0.035(3) -0.0115(19) 0.0027(18) 0.0019(18)
C26 0.020(2) 0.025(2) 0.025(2) -0.0013(17) 0.0059(17) 0.0022(17)
C27 0.029(2) 0.026(2) 0.030(2) 0.0042(18) 0.0098(19) -0.0024(18)
C28 0.038(3) 0.035(3) 0.040(3) 0.008(2) 0.012(2) 0.007(2)
C29 0.032(3) 0.037(3) 0.024(2) 0.0064(18) 0.0073(19) 0.002(2)
C30 0.023(2) 0.032(2) 0.029(2) 0.0033(18) 0.0099(18) 0.0020(18)
C31 0.024(2) 0.040(3) 0.043(3) 0.005(2) 0.012(2) 0.000(2)
C32 0.027(2) 0.046(3) 0.037(3) 0.002(2) 0.011(2) -0.011(2)
C33 0.041(3) 0.053(3) 0.019(2) 0.007(2) 0.008(2) 0.014(2)
C34 0.035(3) 0.033(3) 0.051(3) -0.009(2) 0.011(2) -0.008(2)
C35 0.0133(19) 0.026(2) 0.019(2) 0.0024(16) 0.0021(15) -0.0020(16)
C36 0.016(2) 0.029(2) 0.019(2) 0.0010(16) 0.0070(16) -0.0016(16)
C37 0.020(2) 0.022(2) 0.021(2) 0.0028(16) 0.0067(16) 0.0007(16)
C38 0.029(2) 0.021(2) 0.024(2) -0.0012(16) 0.0040(17) -0.0064(17)
C39 0.036(3) 0.029(2) 0.031(2) -0.0017(19) 0.014(2) -0.007(2)
C40 0.048(3) 0.033(3) 0.033(3) -0.008(2) 0.012(2) -0.010(2)
C41 0.046(3) 0.050(3) 0.012(2) -0.0029(19) 0.0000(19) -0.020(2)
C42 0.024(2) 0.044(3) 0.027(2) 0.011(2) -0.0020(19) -0.010(2)
C43 0.022(2) 0.029(2) 0.019(2) 0.0052(17) 0.0019(16) -0.0089(17)
C44 0.017(2) 0.033(2) 0.034(2) 0.0083(19) 0.0033(18) 0.0037(18)
C45 0.021(2) 0.043(3) 0.044(3) 0.003(2) 0.007(2) 0.001(2)
C46 0.022(2) 0.032(2) 0.045(3) -0.002(2) 0.008(2) 0.0049(19)
C47 0.021(2) 0.027(2) 0.029(2) 0.0073(18) 0.0103(18) 0.0049(17)
C48 0.042(3) 0.033(3) 0.044(3) 0.014(2) 0.009(2) 0.001(2)
C49 0.032(3) 0.046(3) 0.032(3) 0.009(2) -0.003(2) 0.008(2)
C50 0.049(3) 0.027(2) 0.049(3) -0.011(2) 0.020(2) 0.002(2)
C51 0.027(3) 0.065(3) 0.035(3) 0.017(2) -0.007(2) -0.010(2)
C52 0.019(2) 0.024(2) 0.022(2) 0.0017(16) 0.0086(16) -0.0020(16)
C53 0.016(2) 0.024(2) 0.022(2) 0.0009(16) 0.0034(16) 0.0007(16)
C54 0.022(2) 0.026(2) 0.021(2) 0.0014(16) 0.0082(17) 0.0007(17)
C55 0.018(2) 0.026(2) 0.023(2) 0.0053(16) 0.0052(16) -0.0040(17)
C56 0.030(2) 0.036(2) 0.017(2) 0.0063(17) 0.0034(17) -0.0072(19)
C57 0.029(2) 0.049(3) 0.022(2) 0.014(2) 0.0010(19) -0.003(2)
C58 0.021(2) 0.039(3) 0.036(3) 0.017(2) 0.0023(19) 0.0013(19)
C59 0.027(2) 0.025(2) 0.039(3) 0.0094(19) 0.013(2) -0.0001(18)
C60 0.020(2) 0.024(2) 0.028(2) 0.0038(17) 0.0111(17) 0.0000(17)
C61 0.025(2) 0.023(2) 0.024(2) -0.0026(17) 0.0050(17) 0.0015(17)
C62 0.039(3) 0.031(2) 0.021(2) -0.0058(17) 0.0093(19) -0.0011(19)
C63 0.039(3) 0.026(2) 0.035(2) -0.0033(19) 0.009(2) -0.005(2)
C64 0.017(2) 0.036(2) 0.022(2) -0.0024(17) 0.0054(17) 0.0002(17)
C65 0.024(2) 0.036(2) 0.030(2) -0.0023(19) 0.0047(18) 0.0077(19)
C66 0.026(2) 0.049(3) 0.031(2) -0.001(2) 0.0104(19) -0.002(2)
C67 0.032(3) 0.050(3) 0.018(2) 0.0004(19) 0.0063(18) -0.001(2)
C68 0.032(3) 0.035(3) 0.049(3) 0.011(2) 0.011(2) 0.010(2)

loop_
_atom_type_symbol
_atom_type_description
_atom_type_scat_dispersion_real
_atom_type_scat_dispersion_imag
_atom_type_scat_source
C C 0.0033 0.0016 'International Tables Vol C Tables 4.2.6.8 and 6.1.1.4'
H H 0.0000 0.0000 'International Tables Vol C Tables 4.2.6.8 and 6.1.1.4'
Fe Fe 0.3463 0.8444 'International Tables Vol C Tables 4.2.6.8 and 6.1.1.4'

loop_
_geom_angle_atom_site_label_1
_geom_angle_atom_site_label_2
_geom_angle_atom_site_label_3
_geom_angle
C19 Fe1 C2 116.13(16)
C19 Fe1 C3 111.97(15)
C2 Fe1 C3 40.26(14)
C19 Fe1 C18 40.10(15)
C2 Fe1 C18 111.71(15)
C3 Fe1 C18 136.51(15)
C19 Fe1 C20 40.00(14)
C2 Fe1 C20 144.31(15)
C3 Fe1 C20 113.80(15)
C18 Fe1 C20 68.25(15)
C19 Fe1 C1 143.99(15)
C2 Fe1 C1 40.28(14)
C3 Fe1 C1 68.73(14)
C18 Fe1 C1 113.23(15)
C20 Fe1 C1 174.98(15)
C19 Fe1 C4 137.24(16)
C2 Fe1 C4 66.75(15)
C3 Fe1 C4 40.30(15)
C18 Fe1 C4 176.49(16)
C20 Fe1 C4 110.99(15)
C1 Fe1 C4 67.84(15)
C19 Fe1 C26 66.94(15)
C2 Fe1 C26 136.85(15)
C3 Fe1 C26 176.56(15)
C18 Fe1 C26 40.59(15)
C20 Fe1 C26 67.66(15)
C1 Fe1 C26 110.08(15)
C4 Fe1 C26 142.66(15)
C19 Fe1 C21 66.93(15)
C2 Fe1 C21 175.40(15)
C3 Fe1 C21 142.88(15)
C18 Fe1 C21 68.13(14)
C20 Fe1 C21 40.22(14)
C1 Fe1 C21 135.25(15)
C4 Fe1 C21 113.67(15)
C26 Fe1 C21 40.16(14)
C19 Fe1 C9 175.80(15)
C2 Fe1 C9 66.83(15)
C3 Fe1 C9 68.09(15)
C18 Fe1 C9 142.63(15)
C20 Fe1 C9 135.88(15)
C1 Fe1 C9 40.19(14)
C4 Fe1 C9 40.22(15)
C26 Fe1 C9 113.25(15)
C21 Fe1 C9 110.31(14)
C36 Fe2 C53 117.85(15)
C36 Fe2 C37 40.65(14)
C53 Fe2 C37 109.68(15)
C36 Fe2 C35 40.00(14)
C53 Fe2 C35 147.91(14)
C37 Fe2 C35 69.06(15)
C36 Fe2 C52 109.89(15)
C53 Fe2 C52 40.37(14)
C37 Fe2 C52 131.77(15)
C35 Fe2 C52 115.24(15)
C36 Fe2 C54 148.39(15)
C53 Fe2 C54 40.41(14)
C37 Fe2 C54 115.23(15)
C35 Fe2 C54 170.47(15)
C52 Fe2 C54 68.92(15)
C36 Fe2 C43 66.72(15)
C53 Fe2 C43 170.64(15)
C37 Fe2 C43 67.91(15)
C35 Fe2 C43 40.75(14)
C52 Fe2 C43 147.87(16)
C54 Fe2 C43 131.49(15)
C36 Fe2 C55 170.85(15)
C53 Fe2 C55 67.07(15)
C37 Fe2 C55 147.12(15)
C35 Fe2 C55 131.81(15)
C52 Fe2 C55 68.33(15)
C54 Fe2 C55 40.27(14)
C43 Fe2 C55 109.67(15)
C36 Fe2 C60 132.57(15)
C53 Fe2 C60 67.04(15)
C37 Fe2 C60 171.12(15)
C35 Fe2 C60 108.99(15)
C52 Fe2 C60 40.45(15)
C54 Fe2 C60 68.12(15)
C43 Fe2 C60 116.70(15)
C55 Fe2 C60 40.42(14)
C36 Fe2 C38 67.01(15)
C53 Fe2 C38 132.52(15)
C37 Fe2 C38 40.36(15)
C35 Fe2 C38 68.36(15)
C52 Fe2 C38 170.91(15)
C54 Fe2 C38 108.91(15)
C43 Fe2 C38 39.96(15)
C55 Fe2 C38 116.14(15)
C60 Fe2 C38 147.85(15)
C2 C1 C9 106.2(3)
C2 C1 C10 124.6(3)
C9 C1 C10 127.9(3)
C2 C1 Fe1 68.5(2)
C9 C1 Fe1 70.8(2)
C10 C1 Fe1 135.5(3)
C3 C2 C1 111.1(3)
C3 C2 Fe1 70.4(2)
C1 C2 Fe1 71.2(2)
C3 C2 H2 124.4
C1 C2 H2 124.4
Fe1 C2 H2 125.5
C2 C3 C4 106.3(3)
C2 C3 C13 123.7(3)
C4 C3 C13 128.2(3)
C2 C3 Fe1 69.3(2)
C4 C3 Fe1 71.0(2)
C13 C3 Fe1 136.0(3)
C3 C4 C5 132.2(4)
C3 C4 C9 108.5(3)
C5 C4 C9 119.3(4)
C3 C4 Fe1 68.7(2)
C5 C4 Fe1 127.4(3)
C9 C4 Fe1 70.4(2)
C6 C5 C4 116.3(4)
C6 C5 C16 121.1(4)
C4 C5 C16 122.6(4)
C5 C6 C7 123.5(4)
C5 C6 H6 118.2
C7 C6 H6 118.2
C8 C7 C6 123.4(4)
C8 C7 H7 118.3
C6 C7 H7 118.3
C7 C8 C9 116.3(4)
C7 C8 C17 120.5(4)
C9 C8 C17 123.1(4)
C1 C9 C8 131.1(4)
C1 C9 C4 107.8(3)
C8 C9 C4 121.0(3)
C1 C9 Fe1 69.0(2)
C8 C9 Fe1 128.4(3)
C4 C9 Fe1 69.4(2)
C1 C10 C12 113.1(3)
C1 C10 C11 108.8(3)
C12 C10 C11 109.3(3)
C1 C10 H10 108.5
C12 C10 H10 108.5
C11 C10 H10 108.5
C10 C11 H11A 109.5
C10 C11 H11B 109.5
H11A C11 H11B 109.5
C10 C11 H11C 109.5
H11A C11 H11C 109.5
H11B C11 H11C 109.5
C10 C12 H12A 109.5
C10 C12 H12B 109.5
H12A C12 H12B 109.5
C10 C12 H12C 109.5
H12A C12 H12C 109.5
H12B C12 H12C 109.5
C3 C13 C15 112.7(4)
C3 C13 C14 109.2(3)
C15 C13 C14 110.1(4)
C3 C13 H13 108.3
C15 C13 H13 108.3
C14 C13 H13 108.3
C13 C14 H14A 109.5
C13 C14 H14B 109.5
H14A C14 H14B 109.5
C13 C14 H14C 109.5
H14A C14 H14C 109.5
H14B C14 H14C 109.5
C13 C15 H15A 109.5
C13 C15 H15B 109.5
H15A C15 H15B 109.5
C13 C15 H15C 109.5
H15A C15 H15C 109.5
H15B C15 H15C 109.5
C5 C16 H16A 109.5
C5 C16 H16B 109.5
H16A C16 H16B 109.5
C5 C16 H16C 109.5
H16A C16 H16C 109.5
H16B C16 H16C 109.5
C8 C17 H17A 109.5
C8 C17 H17B 109.5
H17A C17 H17B 109.5
C8 C17 H17C 109.5
H17A C17 H17C 109.5
H17B C17 H17C 109.5
C19 C18 C26 106.4(3)
C19 C18 C27 123.3(3)
C26 C18 C27 128.9(3)
C19 C18 Fe1 69.1(2)
C26 C18 Fe1 70.9(2)
C27 C18 Fe1 134.9(3)
C18 C19 C20 111.2(3)
C18 C19 Fe1 70.8(2)
C20 C19 Fe1 71.5(2)
C18 C19 H19 124.4
C20 C19 H19 124.4
Fe1 C19 H19 124.9
C19 C20 C21 106.8(3)
C19 C20 C30 124.2(4)
C21 C20 C30 127.6(3)
C19 C20 Fe1 68.5(2)
C21 C20 Fe1 70.8(2)
C30 C20 Fe1 136.0(3)
C20 C21 C22 132.6(4)
C20 C21 C26 107.7(3)
C22 C21 C26 119.7(4)
C20 C21 Fe1 69.0(2)
C22 C21 Fe1 125.9(3)
C26 C21 Fe1 69.7(2)
C23 C22 C21 117.1(4)
C23 C22 C33 121.0(4)
C21 C22 C33 121.9(4)
C22 C23 C24 123.4(4)
C22 C23 H23 118.3
C24 C23 H23 118.3
C25 C24 C23 122.2(4)
C25 C24 H24 118.9
C23 C24 H24 118.9
C24 C25 C26 117.4(4)
C24 C25 C34 120.0(4)
C26 C25 C34 122.6(4)
C25 C26 C21 120.1(3)
C25 C26 C18 131.9(4)
C21 C26 C18 108.0(3)
C25 C26 Fe1 126.6(3)
C21 C26 Fe1 70.2(2)
C18 C26 Fe1 68.5(2)
C18 C27 C29 112.7(3)
C18 C27 C28 109.0(3)
C29 C27 C28 109.7(4)
C18 C27 H27 108.4
C29 C27 H27 108.4
C28 C27 H27 108.4
C27 C28 H28A 109.5
C27 C28 H28B 109.5
H28A C28 H28B 109.5
C27 C28 H28C 109.5
H28A C28 H28C 109.5
H28B C28 H28C 109.5
C27 C29 H29A 109.5
C27 C29 H29B 109.5
H29A C29 H29B 109.5
C27 C29 H29C 109.5
H29A C29 H29C 109.5
H29B C29 H29C 109.5
C20 C30 C32 112.6(3)
C20 C30 C31 108.6(3)
C32 C30 C31 108.7(4)
C20 C30 H30 109.0
C32 C30 H30 109.0
C31 C30 H30 109.0
C30 C31 H31A 109.5
C30 C31 H31B 109.5
H31A C31 H31B 109.5
C30 C31 H31C 109.5
H31A C31 H31C 109.5
H31B C31 H31C 109.5
C30 C32 H32A 109.5
C30 C32 H32B 109.5
H32A C32 H32B 109.5
C30 C32 H32C 109.5
H32A C32 H32C 109.5
H32B C32 H32C 109.5
C22 C33 H33A 109.5
C22 C33 H33B 109.5
H33A C33 H33B 109.5
C22 C33 H33C 109.5
H33A C33 H33C 109.5
H33B C33 H33C 109.5
C25 C34 H34A 109.5
C25 C34 H34B 109.5
H34A C34 H34B 109.5
C25 C34 H34C 109.5
H34A C34 H34C 109.5
H34B C34 H34C 109.5
C36 C35 C43 105.9(3)
C36 C35 C44 123.3(3)
C43 C35 C44 129.6(3)
C36 C35 Fe2 69.6(2)
C43 C35 Fe2 70.7(2)
C44 C35 Fe2 133.7(3)
C35 C36 C37 111.0(3)
C35 C36 Fe2 70.4(2)
C37 C36 Fe2 70.0(2)
C35 C36 H36 124.5
C37 C36 H36 124.5
Fe2 C36 H36 126.7
C36 C37 C38 106.6(3)
C36 C37 C47 122.8(3)
C38 C37 C47 129.0(3)
C36 C37 Fe2 69.3(2)
C38 C37 Fe2 71.9(2)
C47 C37 Fe2 134.7(3)
C43 C38 C37 107.2(3)
C43 C38 C39 121.6(4)
C37 C38 C39 131.2(4)
C43 C38 Fe2 69.0(2)
C37 C38 Fe2 67.7(2)
C39 C38 Fe2 128.4(3)
C40 C39 C38 116.1(4)
C40 C39 C50 120.5(4)
C38 C39 C50 123.4(4)
C39 C40 C41 123.8(4)
C39 C40 H40 118.1
C41 C40 H40 118.1
C42 C41 C40 123.1(4)
C42 C41 H41 118.5
C40 C41 H41 118.5
C41 C42 C43 116.4(4)
C41 C42 C51 121.8(4)
C43 C42 C51 121.8(4)
C38 C43 C35 109.0(3)
C38 C43 C42 118.9(4)
C35 C43 C42 132.0(4)
C38 C43 Fe2 71.0(2)
C35 C43 Fe2 68.6(2)
C42 C43 Fe2 127.5(3)
C35 C44 C46 112.1(3)
C35 C44 C45 110.4(3)
C46 C44 C45 108.5(3)
C35 C44 H44 108.6
C46 C44 H44 108.6
C45 C44 H44 108.6
C44 C45 H45A 109.5
C44 C45 H45B 109.5
H45A C45 H45B 109.5
C44 C45 H45C 109.5
H45A C45 H45C 109.5
H45B C45 H45C 109.5
C44 C46 H46A 109.5
C44 C46 H46B 109.5
H46A C46 H46B 109.5
C44 C46 H46C 109.5
H46A C46 H46C 109.5
H46B C46 H46C 109.5
C37 C47 C49 112.8(3)
C37 C47 C48 108.1(3)
C49 C47 C48 110.5(3)
C37 C47 H47 108.4
C49 C47 H47 108.4
C48 C47 H47 108.4
C47 C48 H48A 109.5
C47 C48 H48B 109.5
H48A C48 H48B 109.5
C47 C48 H48C 109.5
H48A C48 H48C 109.5
H48B C48 H48C 109.5
C47 C49 H49A 109.5
C47 C49 H49B 109.5
H49A C49 H49B 109.5
C47 C49 H49C 109.5
H49A C49 H49C 109.5
H49B C49 H49C 109.5
C39 C50 H50A 109.5
C39 C50 H50B 109.5
H50A C50 H50B 109.5
C39 C50 H50C 109.5
H50A C50 H50C 109.5
H50B C50 H50C 109.5
C42 C51 H51A 109.5
C42 C51 H51B 109.5
H51A C51 H51B 109.5
C42 C51 H51C 109.5
H51A C51 H51C 109.5
H51B C51 H51C 109.5
C53 C52 C60 106.7(3)
C53 C52 C61 122.5(3)
C60 C52 C61 129.2(3)
C53 C52 Fe2 69.3(2)
C60 C52 Fe2 71.5(2)
C61 C52 Fe2 135.0(3)
C52 C53 C54 110.7(3)
C52 C53 Fe2 70.3(2)
C54 C53 Fe2 70.5(2)
C52 C53 H53 124.6
C54 C53 H53 124.6
Fe2 C53 H53 126.1
C53 C54 C55 106.6(3)
C53 C54 C64 123.5(3)
C55 C54 C64 128.5(3)
C53 C54 Fe2 69.1(2)
C55 C54 Fe2 70.9(2)
C64 C54 Fe2 135.2(3)
C54 C55 C56 131.7(4)
C54 C55 C60 108.3(3)
C56 C55 C60 120.0(4)
C54 C55 Fe2 68.9(2)
C56 C55 Fe2 125.6(3)
C60 C55 Fe2 70.2(2)
C57 C56 C55 116.7(4)
C57 C56 C67 120.7(4)
C55 C56 C67 122.6(4)
C56 C57 C58 122.7(4)
C56 C57 H57 118.7
C58 C57 H57 118.7
C59 C58 C57 123.5(4)
C59 C58 H58 118.3
C57 C58 H58 118.3
C58 C59 C60 116.8(4)
C58 C59 C68 119.9(4)
C60 C59 C68 123.3(4)
C59 C60 C52 132.2(4)
C59 C60 C55 120.2(4)
C52 C60 C55 107.6(3)
C59 C60 Fe2 129.9(3)
C52 C60 Fe2 68.1(2)
C55 C60 Fe2 69.3(2)
C52 C61 C63 109.3(3)
C52 C61 C62 113.7(3)
C63 C61 C62 109.8(3)
C52 C61 H61 108.0
C63 C61 H61 108.0
C62 C61 H61 108.0
C61 C62 H62A 109.5
C61 C62 H62B 109.5
H62A C62 H62B 109.5
C61 C62 H62C 109.5
H62A C62 H62C 109.5
H62B C62 H62C 109.5
C61 C63 H63A 109.5
C61 C63 H63B 109.5
H63A C63 H63B 109.5
C61 C63 H63C 109.5
H63A C63 H63C 109.5
H63B C63 H63C 109.5
C54 C64 C65 112.0(3)
C54 C64 C66 109.0(3)
C65 C64 C66 109.3(3)
C54 C64 H64 108.8
C65 C64 H64 108.8
C66 C64 H64 108.8
C64 C65 H65A 109.5
C64 C65 H65B 109.5
H65A C65 H65B 109.5
C64 C65 H65C 109.5
H65A C65 H65C 109.5
H65B C65 H65C 109.5
C64 C66 H66A 109.5
C64 C66 H66B 109.5
H66A C66 H66B 109.5
C64 C66 H66C 109.5
H66A C66 H66C 109.5
H66B C66 H66C 109.5
C56 C67 H67A 109.5
C56 C67 H67B 109.5
H67A C67 H67B 109.5
C56 C67 H67C 109.5
H67A C67 H67C 109.5
H67B C67 H67C 109.5
C59 C68 H68A 109.5
C59 C68 H68B 109.5
H68A C68 H68B 109.5
C59 C68 H68C 109.5
H68A C68 H68C 109.5
H68B C68 H68C 109.5

loop_
_geom_bond_atom_site_label_1
_geom_bond_atom_site_label_2
_geom_bond_distance
Fe1 C19 2.055(4)
Fe1 C2 2.059(4)
Fe1 C3 2.074(4)
Fe1 C18 2.077(4)
Fe1 C20 2.093(4)
Fe1 C1 2.096(4)
Fe1 C4 2.106(4)
Fe1 C26 2.109(4)
Fe1 C21 2.116(4)
Fe1 C9 2.120(4)
Fe2 C36 2.059(4)
Fe2 C53 2.060(4)
Fe2 C37 2.068(4)
Fe2 C35 2.070(4)
Fe2 C52 2.073(4)
Fe2 C54 2.079(4)
Fe2 C43 2.098(4)
Fe2 C55 2.106(4)
Fe2 C60 2.118(4)
Fe2 C38 2.125(4)
C1 C2 1.431(5)
C1 C9 1.448(5)
C1 C10 1.510(5)
C2 C3 1.423(5)
C2 H2 0.9500
C3 C4 1.441(5)
C3 C13 1.507(5)
C4 C5 1.450(5)
C4 C9 1.453(5)
C5 C6 1.380(6)
C5 C16 1.497(6)
C6 C7 1.400(6)
C6 H6 0.9500
C7 C8 1.357(6)
C7 H7 0.9500
C8 C9 1.449(5)
C8 C17 1.494(6)
C10 C12 1.527(6)
C10 C11 1.544(6)
C10 H10 1.0000
C11 H11A 0.9800
C11 H11B 0.9800
C11 H11C 0.9800
C12 H12A 0.9800
C12 H12B 0.9800
C12 H12C 0.9800
C13 C15 1.521(6)
C13 C14 1.533(6)
C13 H13 1.0000
C14 H14A 0.9800
C14 H14B 0.9800
C14 H14C 0.9800
C15 H15A 0.9800
C15 H15B 0.9800
C15 H15C 0.9800
C16 H16A 0.9800
C16 H16B 0.9800
C16 H16C 0.9800
C17 H17A 0.9800
C17 H17B 0.9800
C17 H17C 0.9800
C18 C19 1.417(5)
C18 C26 1.452(5)
C18 C27 1.515(5)
C19 C20 1.419(5)
C19 H19 0.9500
C20 C21 1.447(5)
C20 C30 1.512(5)
C21 C22 1.450(5)
C21 C26 1.451(5)
C22 C23 1.351(6)
C22 C33 1.509(6)
C23 C24 1.427(6)
C23 H23 0.9500
C24 C25 1.358(6)
C24 H24 0.9500
C25 C26 1.446(5)
C25 C34 1.514(6)
C27 C29 1.535(6)
C27 C28 1.542(6)
C27 H27 1.0000
C28 H28A 0.9800
C28 H28B 0.9800
C28 H28C 0.9800
C29 H29A 0.9800
C29 H29B 0.9800
C29 H29C 0.9800
C30 C32 1.531(6)
C30 C31 1.542(5)
C30 H30 1.0000
C31 H31A 0.9800
C31 H31B 0.9800
C31 H31C 0.9800
C32 H32A 0.9800
C32 H32B 0.9800
C32 H32C 0.9800
C33 H33A 0.9800
C33 H33B 0.9800
C33 H33C 0.9800
C34 H34A 0.9800
C34 H34B 0.9800
C34 H34C 0.9800
C35 C36 1.412(5)
C35 C43 1.451(5)
C35 C44 1.518(5)
C36 C37 1.434(5)
C36 H36 0.9500
C37 C38 1.448(5)
C37 C47 1.517(5)
C38 C43 1.443(6)
C38 C39 1.448(5)
C39 C40 1.343(6)
C39 C50 1.499(6)
C40 C41 1.404(6)
C40 H40 0.9500
C41 C42 1.381(6)
C41 H41 0.9500
C42 C43 1.452(5)
C42 C51 1.497(6)
C44 C46 1.534(6)
C44 C45 1.538(6)
C44 H44 1.0000
C45 H45A 0.9800
C45 H45B 0.9800
C45 H45C 0.9800
C46 H46A 0.9800
C46 H46B 0.9800
C46 H46C 0.9800
C47 C49 1.521(6)
C47 C48 1.537(5)
C47 H47 1.0000
C48 H48A 0.9800
C48 H48B 0.9800
C48 H48C 0.9800
C49 H49A 0.9800
C49 H49B 0.9800
C49 H49C 0.9800
C50 H50A 0.9800
C50 H50B 0.9800
C50 H50C 0.9800
C51 H51A 0.9800
C51 H51B 0.9800
C51 H51C 0.9800
C52 C53 1.426(5)
C52 C60 1.450(5)
C52 C61 1.517(5)
C53 C54 1.430(5)
C53 H53 0.9500
C54 C55 1.441(5)
C54 C64 1.520(5)
C55 C56 1.452(5)
C55 C60 1.460(5)
C56 C57 1.369(6)
C56 C67 1.503(6)
C57 C58 1.419(6)
C57 H57 0.9500
C58 C59 1.365(6)
C58 H58 0.9500
C59 C60 1.439(5)
C59 C68 1.505(6)
C61 C63 1.528(5)
C61 C62 1.530(5)
C61 H61 1.0000
C62 H62A 0.9800
C62 H62B 0.9800
C62 H62C 0.9800
C63 H63A 0.9800
C63 H63B 0.9800
C63 H63C 0.9800
C64 C65 1.531(5)
C64 C66 1.536(5)
C64 H64 1.0000
C65 H65A 0.9800
C65 H65B 0.9800
C65 H65C 0.9800
C66 H66A 0.9800
C66 H66B 0.9800
C66 H66C 0.9800
C67 H67A 0.9800
C67 H67B 0.9800
C67 H67C 0.9800
C68 H68A 0.9800
C68 H68B 0.9800
C68 H68C 0.9800
